data_2241369
loop_
_publ_author_name
'Kang, Gihaeng'
'Kim, Jineun'
'Kwon, Eunjin'
'Kim, Tae Ho'

_publ_section_title
;
 Crystal structure of cyproconazole
;
_journal_coeditor_code HG5465
_journal_issue 12
_journal_name_full 'Acta Crystallographica Section E'
_journal_page_first o1007
_journal_paper_doi 10.1107/S2056989015022665
_journal_volume 71
_journal_year 2015
_chemical_formula_iupac 'C15 H18 Cl N3 O'
_chemical_formula_moiety 'C15 H18 Cl N3 O'
_chemical_formula_sum 'C15 H18 Cl N3 O'
_chemical_formula_weight 291.77
_chemical_name_systematic 2-(4-Chlorophenyl)-3-cyclopropyl-1-(1<i>H</i>-1,2,4-triazol-1-yl)butan-2-ol
_space_group_crystal_system triclinic
_space_group_IT_number 2
_space_group_name_Hall '-P 1'
_space_group_name_H-M_alt 'P -1'
_symmetry_space_group_name_Hall '-P 1'
_symmetry_space_group_name_H-M 'P -1'
_atom_sites_solution_hydrogens geom
_audit_creation_method SHELXL-2013
_cell_angle_alpha 107.965(6)
_cell_angle_beta 108.254(5)
_cell_angle_gamma 99.533(5)
_cell_formula_units_Z 4
_cell_length_a 9.7783(11)
_cell_length_b 12.2150(13)
_cell_length_c 14.5861(15)
_cell_measurement_reflns_used 6577
_cell_measurement_temperature 173(2)
_cell_measurement_theta_max 27.74
_cell_measurement_theta_min 2.23
_cell_volume 1506.1(3)
_computing_cell_refinement
;
SAINT (Bruker, 2013)
;
_computing_data_collection
;
APEX2 (Bruker, 2013)
;
_computing_data_reduction
;
SAINT (Bruker, 2013)
;
_computing_molecular_graphics
;
DIAMOND (Brandenburg, 2010)
;
_computing_publication_material
;
SHELXTL (Sheldrick, 2008)
;
_computing_structure_refinement
;
SHELXL2013 (Sheldrick, 2015)
;
_computing_structure_solution
;
SHELXS97 (Sheldrick, 2008)
;
_diffrn_ambient_temperature 173(2)
_diffrn_measured_fraction_theta_full 1.000
_diffrn_measured_fraction_theta_max 1.000
_diffrn_measurement_device_type 'Bruker APEXII CCD'
_diffrn_measurement_method '\f and \w scans'
_diffrn_radiation_type MoK\a
_diffrn_radiation_wavelength 0.71073
_diffrn_reflns_av_R_equivalents 0.0471
_diffrn_reflns_limit_h_max 12
_diffrn_reflns_limit_h_min -12
_diffrn_reflns_limit_k_max 15
_diffrn_reflns_limit_k_min -15
_diffrn_reflns_limit_l_max 17
_diffrn_reflns_limit_l_min -17
_diffrn_reflns_number 24278
_diffrn_reflns_theta_full 25.242
_diffrn_reflns_theta_max 25.999
_diffrn_reflns_theta_min 1.593
_exptl_absorpt_coefficient_mu 0.253
_exptl_absorpt_correction_T_max 0.7456
_exptl_absorpt_correction_T_min 0.6573
_exptl_absorpt_correction_type multi-scan
_exptl_absorpt_process_details
;
(SADABS; Bruker, 2013)
;
_exptl_crystal_colour colourless
_exptl_crystal_density_diffrn 1.287
_exptl_crystal_description block
_exptl_crystal_F_000 616
_exptl_crystal_size_max 0.270
_exptl_crystal_size_mid 0.240
_exptl_crystal_size_min 0.130
_refine_diff_density_max 0.370
_refine_diff_density_min -0.423
_refine_ls_extinction_method none
_refine_ls_goodness_of_fit_ref 1.096
_refine_ls_hydrogen_treatment constr
_refine_ls_matrix_type full
_refine_ls_number_parameters 365
_refine_ls_number_reflns 5902
_refine_ls_number_restraints 0
_refine_ls_restrained_S_all 1.096
_refine_ls_R_factor_all 0.0627
_refine_ls_R_factor_gt 0.0477
_refine_ls_shift/su_max 0.000
_refine_ls_shift/su_mean 0.000
_refine_ls_structure_factor_coef Fsqd
_refine_ls_weighting_details 'w=1/[\s^2^(Fo^2^)+(0.0829P)^2^] where P=(Fo^2^+2Fc^2^)/3'
_refine_ls_weighting_scheme calc
_refine_ls_wR_factor_gt 0.1346
_refine_ls_wR_factor_ref 0.1420
_reflns_number_gt 4637
_reflns_number_total 5902
_reflns_threshold_expression 'I > 2\s(I)'
_cod_data_source_file hg5465sup1.cif
_cod_data_source_block I
_cod_database_code 2241369
_shelx_space_group_comment
;
The symmetry employed for this shelxl refinement is uniquely defined
by the following loop, which should always be used as a source of
symmetry information in preference to the above space-group names.
They are only intended as comments.
;
_shelx_estimated_absorpt_t_min 0.935
_shelx_estimated_absorpt_t_max 0.968
_shelxl_version_number 2.013

loop_
_space_group_symop_operation_xyz
'x, y, z'
'-x, -y, -z'

loop_
_atom_site_type_symbol
_atom_site_label
_atom_site_fract_x
_atom_site_fract_y
_atom_site_fract_z
_atom_site_U_iso_or_equiv
_atom_site_adp_type
_atom_site_calc_flag
_atom_site_occupancy
Cl Cl1 -0.04911(5) 0.86025(4) 0.05469(4) 0.03034(16) Uani d 1
Cl Cl2 0.80245(8) 0.97120(5) 0.66620(5) 0.0565(2) Uani d 1
O O1 0.60192(13) 0.83935(11) 0.01077(9) 0.0229(3) Uani d 1
H H1 0.5303 0.8046 -0.0480 0.034 Uiso calc 1
O O2 0.92927(15) 0.49775(13) 0.78653(10) 0.0331(3) Uani d 1
H H2 0.8646 0.5125 0.8114 0.050 Uiso calc 1
N N1 0.65641(16) 0.62487(13) 0.02174(12) 0.0224(3) Uani d 1
N N2 0.76461(17) 0.59337(14) 0.08493(12) 0.0256(4) Uani d 1
N N3 0.77957(19) 0.55315(14) -0.07288(13) 0.0301(4) Uani d 1
N N4 1.14669(17) 0.56158(14) 0.69780(12) 0.0278(4) Uani d 1
N N5 1.2121(2) 0.60435(18) 0.64189(14) 0.0476(6) Uani d 1
N N6 1.35778(19) 0.69573(17) 0.81207(13) 0.0380(4) Uani d 1
C C1 0.1300(2) 0.84834(16) 0.06922(14) 0.0243(4) Uani d 1
C C2 0.2145(2) 0.91250(17) 0.03227(15) 0.0281(4) Uani d 1
H H2A 0.1766 0.9649 0.0014 0.034 Uiso calc 1
C C3 0.3549(2) 0.89902(17) 0.04108(15) 0.0273(4) Uani d 1
H H3 0.4130 0.9431 0.0157 0.033 Uiso calc 1
C C4 0.41388(19) 0.82362(16) 0.08560(14) 0.0208(4) Uani d 1
C C5 0.3266(2) 0.76251(16) 0.12487(14) 0.0244(4) Uani d 1
H H5 0.3652 0.7117 0.1576 0.029 Uiso calc 1
C C6 0.1865(2) 0.77470(17) 0.11700(15) 0.0259(4) Uani d 1
H H6 0.1290 0.7329 0.1442 0.031 Uiso calc 1
C C7 0.56362(19) 0.80332(16) 0.08570(13) 0.0198(4) Uani d 1
C C8 0.6976(2) 0.87845(16) 0.19188(14) 0.0233(4) Uani d 1
H H8 0.7890 0.8564 0.1850 0.028 Uiso calc 1
C C9 0.7281(3) 1.01291(18) 0.21553(17) 0.0390(5) Uani d 1
H H9A 0.6417 1.0384 0.2248 0.059 Uiso calc 1
H H9B 0.7438 1.0291 0.1573 0.059 Uiso calc 1
H H9C 0.8183 1.0575 0.2797 0.059 Uiso calc 1
C C10 0.6798(2) 0.85291(18) 0.28317(15) 0.0311(5) Uani d 1
H H10 0.5898 0.8689 0.2972 0.037 Uiso calc 1
C C11 0.7297(3) 0.7547(2) 0.31196(17) 0.0458(6) Uani d 1
H H11A 0.6697 0.7110 0.3401 0.055 Uiso calc 1
H H11B 0.7740 0.7052 0.2683 0.055 Uiso calc 1
C C12 0.8179(3) 0.8827(2) 0.37830(17) 0.0440(6) Uani d 1
H H12A 0.9166 0.9123 0.3757 0.053 Uiso calc 1
H H12B 0.8123 0.9182 0.4474 0.053 Uiso calc 1
C C13 0.5409(2) 0.66645(16) 0.05308(14) 0.0221(4) Uani d 1
H H13A 0.5377 0.6444 0.1124 0.027 Uiso calc 1
H H13B 0.4421 0.6236 -0.0058 0.027 Uiso calc 1
C C14 0.6682(2) 0.59944(17) -0.07065(15) 0.0283(4) Uani d 1
H H14 0.6042 0.6131 -0.1276 0.034 Uiso calc 1
C C15 0.8348(2) 0.55172(16) 0.02459(15) 0.0272(4) Uani d 1
H H15 0.9183 0.5226 0.0474 0.033 Uiso calc 1
C C16 0.8286(2) 0.83582(19) 0.67320(16) 0.0361(5) Uani d 1
C C17 0.8550(3) 0.8183(2) 0.76483(17) 0.0423(6) Uani d 1
H H17 0.8588 0.8798 0.8251 0.051 Uiso calc 1
C C18 0.8759(2) 0.71082(19) 0.76897(15) 0.0364(5) Uani d 1
H H18 0.8973 0.7001 0.8333 0.044 Uiso calc 1
C C19 0.8663(2) 0.61851(17) 0.68184(14) 0.0267(4) Uani d 1
C C20 0.8401(3) 0.6393(2) 0.58996(16) 0.0372(5) Uani d 1
H H20 0.8347 0.5777 0.5292 0.045 Uiso calc 1
C C21 0.8219(3) 0.7468(2) 0.58518(16) 0.0412(6) Uani d 1
H H21 0.8048 0.7596 0.5220 0.049 Uiso calc 1
C C22 0.8813(2) 0.49691(18) 0.68326(14) 0.0283(5) Uani d 1
C C23 0.7293(2) 0.3970(2) 0.60963(17) 0.0390(5) Uani d 1
H H23 0.7046 0.3983 0.5381 0.047 Uiso calc 1
C C24 0.6022(3) 0.4221(3) 0.6419(2) 0.0642(8) Uani d 1
H H24A 0.5083 0.3594 0.5926 0.096 Uiso calc 1
H H24B 0.5923 0.5006 0.6418 0.096 Uiso calc 1
H H24C 0.6232 0.4226 0.7123 0.096 Uiso calc 1
C C25 0.7417(3) 0.2731(2) 0.6014(2) 0.0571(8) Uani d 1
H H25 0.7784 0.2627 0.6695 0.069 Uiso calc 1
C C26 0.7812(4) 0.1962(2) 0.5174(2) 0.0732(10) Uani d 1
H H26A 0.8009 0.2299 0.4676 0.088 Uiso calc 1
H H26B 0.8432 0.1436 0.5351 0.088 Uiso calc 1
C C27 0.6240(4) 0.1651(3) 0.5110(3) 0.0892(12) Uani d 1
H H27A 0.5887 0.0936 0.5250 0.107 Uiso calc 1
H H27B 0.5463 0.1799 0.4574 0.107 Uiso calc 1
C C28 1.0042(2) 0.46528(18) 0.64609(15) 0.0312(5) Uani d 1
H H28A 1.0226 0.3928 0.6584 0.037 Uiso calc 1
H H28B 0.9680 0.4451 0.5698 0.037 Uiso calc 1
C C29 1.2336(2) 0.6183(2) 0.79826(17) 0.0452(6) Uani d 1
H H29 1.2103 0.6053 0.8533 0.054 Uiso calc 1
C C30 1.3371(3) 0.6832(2) 0.71451(17) 0.0427(6) Uani d 1
H H30 1.4084 0.7287 0.6985 0.051 Uiso calc 1

loop_
_atom_site_aniso_label
_atom_site_aniso_U_11
_atom_site_aniso_U_22
_atom_site_aniso_U_33
_atom_site_aniso_U_12
_atom_site_aniso_U_13
_atom_site_aniso_U_23
Cl1 0.0238(3) 0.0358(3) 0.0387(3) 0.0144(2) 0.0170(2) 0.0158(2)
Cl2 0.0824(5) 0.0425(4) 0.0454(4) 0.0272(3) 0.0187(3) 0.0196(3)
O1 0.0216(7) 0.0292(7) 0.0215(6) 0.0068(5) 0.0103(5) 0.0126(5)
O2 0.0312(8) 0.0497(9) 0.0256(7) 0.0156(7) 0.0137(6) 0.0189(6)
N1 0.0230(8) 0.0218(8) 0.0242(8) 0.0085(6) 0.0101(7) 0.0091(6)
N2 0.0243(8) 0.0296(9) 0.0269(9) 0.0123(7) 0.0103(7) 0.0133(7)
N3 0.0362(10) 0.0304(9) 0.0309(9) 0.0152(7) 0.0184(8) 0.0127(7)
N4 0.0270(9) 0.0344(9) 0.0236(8) 0.0104(7) 0.0116(7) 0.0108(7)
N5 0.0502(12) 0.0563(13) 0.0248(9) -0.0060(10) 0.0203(9) 0.0062(8)
N6 0.0299(10) 0.0504(11) 0.0298(10) 0.0053(8) 0.0076(8) 0.0180(8)
C1 0.0211(9) 0.0265(10) 0.0283(10) 0.0104(7) 0.0132(8) 0.0089(8)
C2 0.0303(11) 0.0330(11) 0.0340(11) 0.0166(9) 0.0169(9) 0.0211(9)
C3 0.0250(10) 0.0298(10) 0.0356(11) 0.0096(8) 0.0165(9) 0.0180(9)
C4 0.0206(9) 0.0215(9) 0.0206(9) 0.0061(7) 0.0091(7) 0.0071(7)
C5 0.0256(10) 0.0270(10) 0.0266(10) 0.0113(8) 0.0122(8) 0.0142(8)
C6 0.0244(10) 0.0303(10) 0.0294(10) 0.0086(8) 0.0143(8) 0.0153(8)
C7 0.0194(9) 0.0227(9) 0.0222(9) 0.0078(7) 0.0104(7) 0.0119(7)
C8 0.0222(9) 0.0261(10) 0.0207(9) 0.0066(7) 0.0080(8) 0.0085(7)
C9 0.0430(13) 0.0281(11) 0.0307(11) 0.0020(9) 0.0041(10) 0.0062(9)
C10 0.0278(10) 0.0427(12) 0.0238(10) 0.0084(9) 0.0115(9) 0.0134(9)
C11 0.0645(16) 0.0458(14) 0.0286(11) 0.0150(12) 0.0147(11) 0.0201(10)
C12 0.0447(14) 0.0547(15) 0.0246(11) 0.0090(11) 0.0057(10) 0.0158(10)
C13 0.0198(9) 0.0236(9) 0.0253(9) 0.0078(7) 0.0110(8) 0.0093(8)
C14 0.0310(11) 0.0308(11) 0.0244(10) 0.0118(8) 0.0112(9) 0.0107(8)
C15 0.0264(10) 0.0271(10) 0.0331(11) 0.0119(8) 0.0147(9) 0.0126(8)
C16 0.0406(12) 0.0354(12) 0.0302(11) 0.0120(9) 0.0109(10) 0.0124(9)
C17 0.0578(15) 0.0382(13) 0.0262(11) 0.0153(11) 0.0161(11) 0.0059(9)
C18 0.0492(13) 0.0363(12) 0.0218(10) 0.0097(10) 0.0135(10) 0.0104(9)
C19 0.0240(10) 0.0354(11) 0.0182(9) 0.0078(8) 0.0078(8) 0.0079(8)
C20 0.0515(14) 0.0429(13) 0.0230(10) 0.0207(10) 0.0185(10) 0.0126(9)
C21 0.0567(14) 0.0473(14) 0.0247(11) 0.0203(11) 0.0155(10) 0.0182(10)
C22 0.0270(10) 0.0370(11) 0.0193(9) 0.0072(8) 0.0087(8) 0.0103(8)
C23 0.0322(12) 0.0445(13) 0.0332(12) 0.0010(10) 0.0082(10) 0.0157(10)
C24 0.0351(14) 0.088(2) 0.0525(16) -0.0016(13) 0.0166(12) 0.0152(14)
C25 0.0543(16) 0.0477(15) 0.0515(16) -0.0070(12) 0.0008(13) 0.0275(13)
C26 0.085(2) 0.0339(14) 0.0665(19) 0.0105(14) 0.0025(17) 0.0063(13)
C27 0.089(2) 0.0421(17) 0.090(2) -0.0142(16) -0.0010(19) 0.0186(16)
C28 0.0318(11) 0.0308(11) 0.0260(10) 0.0066(9) 0.0114(9) 0.0057(8)
C29 0.0319(12) 0.0713(17) 0.0274(11) 0.0010(11) 0.0052(10) 0.0261(11)
C30 0.0395(13) 0.0511(14) 0.0331(12) 0.0005(10) 0.0166(10) 0.0145(10)

loop_
_atom_type_symbol
_atom_type_description
_atom_type_scat_dispersion_real
_atom_type_scat_dispersion_imag
_atom_type_scat_source
C C 0.0033 0.0016 'International Tables Vol C Tables 4.2.6.8 and 6.1.1.4'
H H 0.0000 0.0000 'International Tables Vol C Tables 4.2.6.8 and 6.1.1.4'
N N 0.0061 0.0033 'International Tables Vol C Tables 4.2.6.8 and 6.1.1.4'
O O 0.0106 0.0060 'International Tables Vol C Tables 4.2.6.8 and 6.1.1.4'
Cl Cl 0.1484 0.1585 'International Tables Vol C Tables 4.2.6.8 and 6.1.1.4'

loop_
_geom_angle_atom_site_label_1
_geom_angle_atom_site_label_2
_geom_angle_atom_site_label_3
_geom_angle
C7 O1 H1 109.5
C22 O2 H2 109.5
C14 N1 N2 109.19(16)
C14 N1 C13 128.64(16)
N2 N1 C13 121.83(15)
C15 N2 N1 102.17(15)
C14 N3 C15 102.09(16)
C29 N4 N5 108.75(16)
C29 N4 C28 130.05(17)
N5 N4 C28 121.17(15)
C30 N5 N4 102.58(17)
C29 N6 C30 101.93(18)
C6 C1 C2 120.79(18)
C6 C1 Cl1 119.79(14)
C2 C1 Cl1 119.41(15)
C3 C2 C1 118.83(18)
C3 C2 H2A 120.6
C1 C2 H2A 120.6
C2 C3 C4 122.27(17)
C2 C3 H3 118.9
C4 C3 H3 118.9
C3 C4 C5 117.29(17)
C3 C4 C7 120.59(16)
C5 C4 C7 122.02(16)
C6 C5 C4 121.39(17)
C6 C5 H5 119.3
C4 C5 H5 119.3
C5 C6 C1 119.38(17)
C5 C6 H6 120.3
C1 C6 H6 120.3
O1 C7 C4 110.59(14)
O1 C7 C13 108.50(14)
C4 C7 C13 106.44(13)
O1 C7 C8 105.33(13)
C4 C7 C8 113.17(15)
C13 C7 C8 112.78(15)
C10 C8 C9 110.00(16)
C10 C8 C7 113.93(14)
C9 C8 C7 111.32(15)
C10 C8 H8 107.1
C9 C8 H8 107.1
C7 C8 H8 107.1
C8 C9 H9A 109.5
C8 C9 H9B 109.5
H9A C9 H9B 109.5
C8 C9 H9C 109.5
H9A C9 H9C 109.5
H9B C9 H9C 109.5
C11 C10 C12 59.86(15)
C11 C10 C8 121.87(19)
C12 C10 C8 118.46(17)
C11 C10 H10 115.1
C12 C10 H10 115.1
C8 C10 H10 115.1
C12 C11 C10 60.11(14)
C12 C11 H11A 117.8
C10 C11 H11A 117.8
C12 C11 H11B 117.8
C10 C11 H11B 117.8
H11A C11 H11B 114.9
C11 C12 C10 60.03(14)
C11 C12 H12A 117.8
C10 C12 H12A 117.8
C11 C12 H12B 117.8
C10 C12 H12B 117.8
H12A C12 H12B 114.9
N1 C13 C7 114.60(14)
N1 C13 H13A 108.6
C7 C13 H13A 108.6
N1 C13 H13B 108.6
C7 C13 H13B 108.6
H13A C13 H13B 107.6
N3 C14 N1 111.26(17)
N3 C14 H14 124.4
N1 C14 H14 124.4
N2 C15 N3 115.29(17)
N2 C15 H15 122.4
N3 C15 H15 122.4
C17 C16 C21 120.6(2)
C17 C16 Cl2 120.43(17)
C21 C16 Cl2 118.95(17)
C16 C17 C18 119.6(2)
C16 C17 H17 120.2
C18 C17 H17 120.2
C17 C18 C19 121.46(19)
C17 C18 H18 119.3
C19 C18 H18 119.3
C18 C19 C20 117.53(19)
C18 C19 C22 122.35(17)
C20 C19 C22 120.12(17)
C21 C20 C19 121.63(19)
C21 C20 H20 119.2
C19 C20 H20 119.2
C20 C21 C16 119.11(19)
C20 C21 H21 120.4
C16 C21 H21 120.4
O2 C22 C19 112.11(15)
O2 C22 C28 104.26(16)
C19 C22 C28 110.58(16)
O2 C22 C23 111.03(16)
C19 C22 C23 109.95(16)
C28 C22 C23 108.73(16)
C24 C23 C25 111.2(2)
C24 C23 C22 111.75(19)
C25 C23 C22 112.09(19)
C24 C23 H23 107.2
C25 C23 H23 107.2
C22 C23 H23 107.2
C23 C24 H24A 109.5
C23 C24 H24B 109.5
H24A C24 H24B 109.5
C23 C24 H24C 109.5
H24A C24 H24C 109.5
H24B C24 H24C 109.5
C26 C25 C27 59.3(2)
C26 C25 C23 121.6(2)
C27 C25 C23 118.7(2)
C26 C25 H25 115.2
C27 C25 H25 115.2
C23 C25 H25 115.2
C27 C26 C25 60.7(2)
C27 C26 H26A 117.7
C25 C26 H26A 117.7
C27 C26 H26B 117.7
C25 C26 H26B 117.7
H26A C26 H26B 114.8
C26 C27 C25 59.95(19)
C26 C27 H27A 117.8
C25 C27 H27A 117.8
C26 C27 H27B 117.8
C25 C27 H27B 117.8
H27A C27 H27B 114.9
N4 C28 C22 113.94(15)
N4 C28 H28A 108.8
C22 C28 H28A 108.8
N4 C28 H28B 108.8
C22 C28 H28B 108.8
H28A C28 H28B 107.7
N4 C29 N6 111.02(19)
N4 C29 H29 124.5
N6 C29 H29 124.5
N5 C30 N6 115.70(19)
N5 C30 H30 122.2
N6 C30 H30 122.2

loop_
_geom_bond_atom_site_label_1
_geom_bond_atom_site_label_2
_geom_bond_distance
Cl1 C1 1.7336(19)
Cl2 C16 1.743(2)
O1 C7 1.424(2)
O1 H1 0.8400
O2 C22 1.427(2)
O2 H2 0.8400
N1 C14 1.333(2)
N1 N2 1.364(2)
N1 C13 1.454(2)
N2 C15 1.313(2)
N3 C14 1.312(3)
N3 C15 1.360(2)
N4 C29 1.322(3)
N4 N5 1.351(2)
N4 C28 1.465(2)
N5 C30 1.309(3)
N6 C29 1.326(3)
N6 C30 1.328(3)
C1 C6 1.382(3)
C1 C2 1.383(3)
C2 C3 1.380(3)
C2 H2A 0.9500
C3 C4 1.383(3)
C3 H3 0.9500
C4 C5 1.404(2)
C4 C7 1.525(2)
C5 C6 1.376(3)
C5 H5 0.9500
C6 H6 0.9500
C7 C13 1.546(3)
C7 C8 1.553(2)
C8 C10 1.511(3)
C8 C9 1.526(3)
C8 H8 1.0000
C9 H9A 0.9800
C9 H9B 0.9800
C9 H9C 0.9800
C10 C11 1.493(3)
C10 C12 1.494(3)
C10 H10 1.0000
C11 C12 1.490(3)
C11 H11A 0.9900
C11 H11B 0.9900
C12 H12A 0.9900
C12 H12B 0.9900
C13 H13A 0.9900
C13 H13B 0.9900
C14 H14 0.9500
C15 H15 0.9500
C16 C17 1.370(3)
C16 C21 1.377(3)
C17 C18 1.378(3)
C17 H17 0.9500
C18 C19 1.379(3)
C18 H18 0.9500
C19 C20 1.394(3)
C19 C22 1.522(3)
C20 C21 1.374(3)
C20 H20 0.9500
C21 H21 0.9500
C22 C28 1.523(3)
C22 C23 1.563(3)
C23 C24 1.505(3)
C23 C25 1.509(4)
C23 H23 1.0000
C24 H24A 0.9800
C24 H24B 0.9800
C24 H24C 0.9800
C25 C26 1.497(4)
C25 C27 1.509(4)
C25 H25 1.0000
C26 C27 1.487(5)
C26 H26A 0.9900
C26 H26B 0.9900
C27 H27A 0.9900
C27 H27B 0.9900
C28 H28A 0.9900
C28 H28B 0.9900
C29 H29 0.9500
C30 H30 0.9500

loop_
_geom_hbond_atom_site_label_D
_geom_hbond_atom_site_label_H
_geom_hbond_atom_site_label_A
_geom_hbond_site_symmetry_A
_geom_hbond_distance_DH
_geom_hbond_distance_HA
_geom_hbond_distance_DA
_geom_hbond_angle_DHA
O1 H1 N6 1_454 0.84 2.05 2.884(2) 171.2
O2 H2 N3 1_556 0.84 2.07 2.856(2) 155.7
C8 H8 Cl1 1_655 1.00 2.83 3.633(2) 137.2
C15 H15 O2 2_766 0.95 2.53 3.284(2) 136.7
C13 H13B Cg1 2_665 1.00 2.91 3.473(2) 117.0

loop_
_geom_torsion_atom_site_label_1
_geom_torsion_atom_site_label_2
_geom_torsion_atom_site_label_3
_geom_torsion_atom_site_label_4
_geom_torsion
C14 N1 N2 C15 0.54(18)
C13 N1 N2 C15 174.41(15)
C29 N4 N5 C30 1.2(3)
C28 N4 N5 C30 -177.3(2)
C6 C1 C2 C3 1.9(3)
Cl1 C1 C2 C3 -177.79(15)
C1 C2 C3 C4 0.0(3)
C2 C3 C4 C5 -1.7(3)
C2 C3 C4 C7 174.90(17)
C3 C4 C5 C6 1.6(3)
C7 C4 C5 C6 -174.93(17)
C4 C5 C6 C1 0.2(3)
C2 C1 C6 C5 -2.0(3)
Cl1 C1 C6 C5 177.71(14)
C3 C4 C7 O1 -17.5(2)
C5 C4 C7 O1 158.99(16)
C3 C4 C7 C13 -135.12(17)
C5 C4 C7 C13 41.3(2)
C3 C4 C7 C8 100.45(19)
C5 C4 C7 C8 -83.1(2)
O1 C7 C8 C10 -179.60(15)
C4 C7 C8 C10 59.5(2)
C13 C7 C8 C10 -61.4(2)
O1 C7 C8 C9 55.3(2)
C4 C7 C8 C9 -65.6(2)
C13 C7 C8 C9 173.47(16)
C9 C8 C10 C11 -146.64(19)
C7 C8 C10 C11 87.6(2)
C9 C8 C10 C12 -76.2(2)
C7 C8 C10 C12 157.97(18)
C8 C10 C11 C12 106.7(2)
C8 C10 C12 C11 -112.3(2)
C14 N1 C13 C7 -82.3(2)
N2 N1 C13 C7 105.16(18)
O1 C7 C13 N1 45.42(19)
C4 C7 C13 N1 164.46(14)
C8 C7 C13 N1 -70.87(19)
C15 N3 C14 N1 0.2(2)
N2 N1 C14 N3 -0.5(2)
C13 N1 C14 N3 -173.81(16)
N1 N2 C15 N3 -0.4(2)
C14 N3 C15 N2 0.2(2)
C21 C16 C17 C18 0.4(4)
Cl2 C16 C17 C18 -179.79(18)
C16 C17 C18 C19 -2.0(4)
C17 C18 C19 C20 2.3(3)
C17 C18 C19 C22 -176.9(2)
C18 C19 C20 C21 -1.0(3)
C22 C19 C20 C21 178.2(2)
C19 C20 C21 C16 -0.5(4)
C17 C16 C21 C20 0.8(4)
Cl2 C16 C21 C20 -179.00(18)
C18 C19 C22 O2 -9.3(3)
C20 C19 C22 O2 171.49(17)
C18 C19 C22 C28 -125.2(2)
C20 C19 C22 C28 55.6(2)
C18 C19 C22 C23 114.7(2)
C20 C19 C22 C23 -64.5(2)
O2 C22 C23 C24 65.7(2)
C19 C22 C23 C24 -59.0(2)
C28 C22 C23 C24 179.8(2)
O2 C22 C23 C25 -59.9(2)
C19 C22 C23 C25 175.41(19)
C28 C22 C23 C25 54.2(2)
C24 C23 C25 C26 142.2(2)
C22 C23 C25 C26 -91.9(3)
C24 C23 C25 C27 72.4(3)
C22 C23 C25 C27 -161.6(3)
C23 C25 C26 C27 -106.9(3)
C23 C25 C27 C26 111.7(3)
C29 N4 C28 C22 57.1(3)
N5 N4 C28 C22 -124.8(2)
O2 C22 C28 N4 -71.1(2)
C19 C22 C28 N4 49.6(2)
C23 C22 C28 N4 170.39(16)
N5 N4 C29 N6 -1.7(3)
C28 N4 C29 N6 176.6(2)
C30 N6 C29 N4 1.4(3)
N4 N5 C30 N6 -0.4(3)
C29 N6 C30 N5 -0.6(3)

_cod_database_fobs_code 2241369
